data_7011989
loop_
_publ_author_name
'St\'ephane Daniele'
'Peter B. Hitchcock'
'Michael F. Lappert'
'Terence A. Nile'
'Colette M. Zdanski'

_publ_section_title
;
 Synthesis and structures of dinuclear low-coordinate lithium and
 zirconium(IV) complexes derived from the diamido ligands
 1,3-(CH2C6H3R12)2C6H4(R1= Me or Pri)
;
_journal_issue 21
_journal_name_full 'J. Chem. Soc., Dalton Trans.'
_journal_page_first 3980
_journal_page_last 3984
_journal_paper_doi 10.1039/b206508h
_journal_year 2002
_chemical_formula_sum 'C64 H84 Li4 N4'
_chemical_formula_weight 937.11
_chemical_name_common '[C6H4{CH2N(Li)C6H3iPr2}2]'
_chemical_name_systematic
;
?
;
_space_group_IT_number 15
_symmetry_cell_setting monoclinic
_symmetry_space_group_name_Hall '-C 2yc'
_symmetry_space_group_name_H-M 'C 1 2/c 1'
_atom_sites_solution_hydrogens geom
_atom_sites_solution_primary direct
_atom_sites_solution_secondary difmap
_audit_creation_method SHELXL-97
_cell_angle_alpha 90.00
_cell_angle_beta 115.79(2)
_cell_angle_gamma 90.00
_cell_formula_units_Z 4
_cell_length_a 21.045(6)
_cell_length_b 15.874(3)
_cell_length_c 18.651(3)
_cell_measurement_reflns_used 25
_cell_measurement_temperature 173(2)
_cell_measurement_theta_max 10
_cell_measurement_theta_min 7
_cell_volume 5610(2)
_computing_cell_refinement 'Nonius CAD4 software'
_computing_data_collection 'Nonius CAD4 software'
_computing_structure_refinement 'SHELXL-97 (Sheldrick, 1997)'
_computing_structure_solution 'SHELXS-86 (Sheldrick) '
_diffrn_ambient_temperature 173(2)
_diffrn_measured_fraction_theta_full 0.748
_diffrn_measured_fraction_theta_max 0.748
_diffrn_measurement_device_type 'Nonius CAD4'
_diffrn_measurement_method 'omega-2theta scans'
_diffrn_radiation_monochromator graphite
_diffrn_radiation_source 'fine-focus sealed tube'
_diffrn_radiation_type MoK\a
_diffrn_radiation_wavelength 0.71073
_diffrn_reflns_av_R_equivalents 0.0168
_diffrn_reflns_av_sigmaI/netI 0.0608
_diffrn_reflns_limit_h_max 24
_diffrn_reflns_limit_h_min 0
_diffrn_reflns_limit_k_max 10
_diffrn_reflns_limit_k_min 0
_diffrn_reflns_limit_l_max 19
_diffrn_reflns_limit_l_min -22
_diffrn_reflns_number 3778
_diffrn_reflns_theta_full 24.97
_diffrn_reflns_theta_max 24.97
_diffrn_reflns_theta_min 2.15
_exptl_absorpt_coefficient_mu 0.062
_exptl_absorpt_correction_type none
_exptl_crystal_density_diffrn 1.110
_exptl_crystal_density_method 'not measured'
_exptl_crystal_F_000 2032
_exptl_crystal_size_max 0.40
_exptl_crystal_size_mid 0.30
_exptl_crystal_size_min 0.30
_refine_diff_density_max 0.175
_refine_diff_density_min -0.169
_refine_diff_density_rms 0.036
_refine_ls_extinction_method none
_refine_ls_goodness_of_fit_ref 1.012
_refine_ls_hydrogen_treatment riding
_refine_ls_matrix_type full
_refine_ls_number_parameters 325
_refine_ls_number_reflns 3688
_refine_ls_number_restraints 0
_refine_ls_restrained_S_all 1.012
_refine_ls_R_factor_all 0.0794
_refine_ls_R_factor_gt 0.0476
_refine_ls_shift/su_max 0.003
_refine_ls_shift/su_mean 0.000
_refine_ls_structure_factor_coef Fsqd
_refine_ls_weighting_details 'calc w=1/[\s^2^(Fo^2^)+(0.0442P)^2^+3.3811P] where P=(Fo^2^+2Fc^2^)/3'
_refine_ls_weighting_scheme calc
_refine_ls_wR_factor_gt 0.1037
_refine_ls_wR_factor_ref 0.1180
_reflns_number_gt 2564
_reflns_number_total 3688
_reflns_threshold_expression >2sigma(I)
_cod_data_source_file b206508h.txt
_cod_data_source_block jan1798-(MFL-3)
_cod_depositor_comments
;
The following automatic conversions were performed:
'_symmetry_cell_setting' value 'Monoclinic' changed to 'monoclinic'
according to '/home/saulius/struct/CIF-dictionaries/cif_core.dic'
dictionary named 'cif_core.dic' version 2.4.1 from 2010-06-29.

Automatic conversion script
Id: cif_fix_enum 1527 2010-12-29 10:47:43Z saulius 
;
_cod_original_sg_symbol_H-M C2/c
_cod_database_code 7011989

loop_
_symmetry_equiv_pos_as_xyz
'x, y, z'
'x, -y, z+1/2'
'x+1/2, y+1/2, z'
'x+1/2, -y+1/2, z+1/2'
'-x, -y, -z'
'-x, y, -z-1/2'
'-x+1/2, -y+1/2, -z'
'-x+1/2, y+1/2, -z-1/2'

loop_
_atom_site_label
_atom_site_type_symbol
_atom_site_fract_x
_atom_site_fract_y
_atom_site_fract_z
_atom_site_U_iso_or_equiv
_atom_site_adp_type
_atom_site_occupancy
_atom_site_symmetry_multiplicity
_atom_site_calc_flag
_atom_site_refinement_flags
_atom_site_disorder_assembly
_atom_site_disorder_group
Li1 Li 0.0625(2) 0.0402(3) 0.2714(2) 0.0333(12) Uani 1 1 d . . .
Li2 Li 0.0133(2) 0.3368(3) 0.1953(2) 0.0359(12) Uani 1 1 d . . .
N1 N -0.00738(10) 0.03031(13) 0.16381(10) 0.0229(6) Uani 1 1 d . . .
N2 N 0.08134(9) 0.34515(13) 0.30586(10) 0.0228(5) Uani 1 1 d . . .
C1 C -0.00154(12) 0.08710(17) 0.10490(13) 0.0276(7) Uani 1 1 d . . .
H1A H -0.0447 0.1220 0.0803 0.033 Uiso 1 1 calc R . .
H1B H 0.0023 0.0534 0.0623 0.033 Uiso 1 1 calc R . .
C2 C 0.06205(11) 0.14365(16) 0.14283(12) 0.0220(6) Uani 1 1 d . . .
C3 C 0.07535(12) 0.18781(16) 0.21275(12) 0.0245(7) Uani 1 1 d . . .
H3 H 0.0437 0.1810 0.2362 0.029 Uiso 1 1 calc R . .
C4 C 0.13277(12) 0.24127(17) 0.24948(13) 0.0246(7) Uani 1 1 d . . .
C5 C 0.14287(12) 0.29089(17) 0.32307(13) 0.0302(7) Uani 1 1 d . . .
H5A H 0.1490 0.2516 0.3669 0.036 Uiso 1 1 calc R . .
H5B H 0.1859 0.3259 0.3404 0.036 Uiso 1 1 calc R . .
C6 C 0.17857(12) 0.25076(18) 0.21426(14) 0.0352(7) Uani 1 1 d . . .
H6 H 0.2182 0.2872 0.2376 0.042 Uiso 1 1 calc R . .
C7 C 0.16658(13) 0.20720(19) 0.14530(15) 0.0391(8) Uani 1 1 d . . .
H7 H 0.1983 0.2139 0.1218 0.047 Uiso 1 1 calc R . .
C8 C 0.10919(12) 0.15418(18) 0.11008(14) 0.0319(7) Uani 1 1 d . . .
H8 H 0.1020 0.1246 0.0629 0.038 Uiso 1 1 calc R . .
C9 C -0.04921(13) -0.0414(2) 0.12908(12) 0.0244(7) Uani 1 1 d . . .
C10 C -0.12417(13) -0.03547(19) 0.08980(13) 0.0272(7) Uani 1 1 d . . .
C11 C -0.16454(15) -0.1077(2) 0.05925(14) 0.0375(9) Uani 1 1 d . . .
H11 H -0.2145 -0.1031 0.0323 0.045 Uiso 1 1 calc R . .
C12 C -0.13348(16) -0.1854(2) 0.06741(15) 0.0432(9) Uani 1 1 d . . .
H12 H -0.1616 -0.2340 0.0456 0.052 Uiso 1 1 calc R . .
C13 C -0.06089(16) -0.1922(2) 0.10764(15) 0.0401(8) Uani 1 1 d . . .
H13 H -0.0398 -0.2462 0.1139 0.048 Uiso 1 1 calc R . .
C14 C -0.01798(14) -0.1224(2) 0.13908(13) 0.0293(8) Uani 1 1 d . . .
C15 C -0.16120(12) 0.04761(18) 0.08524(13) 0.0292(7) Uani 1 1 d . . .
H15 H -0.1238 0.0910 0.1119 0.035 Uiso 1 1 calc R . .
C16 C -0.20707(13) 0.0439(2) 0.13082(15) 0.0423(8) Uani 1 1 d . . .
H16A H -0.2302 0.0984 0.1268 0.063 Uiso 1 1 calc R . .
H16B H -0.1772 0.0309 0.1869 0.063 Uiso 1 1 calc R . .
H16C H -0.2430 -0.0001 0.1077 0.063 Uiso 1 1 calc R . .
C17 C -0.20555(13) 0.0771(2) -0.00071(14) 0.0436(8) Uani 1 1 d . . .
H17A H -0.2282 0.1309 -0.0002 0.065 Uiso 1 1 calc R . .
H17B H -0.2418 0.0349 -0.0292 0.065 Uiso 1 1 calc R . .
H17C H -0.1749 0.0843 -0.0276 0.065 Uiso 1 1 calc R . .
C18 C 0.06193(14) -0.13224(19) 0.18467(15) 0.0347(8) Uani 1 1 d . . .
H18 H 0.0771 -0.0972 0.2339 0.042 Uiso 1 1 calc R . .
C19 C 0.10015(14) -0.0974(2) 0.13751(16) 0.0464(8) Uani 1 1 d . . .
H19A H 0.0840 -0.0398 0.1201 0.070 Uiso 1 1 calc R . .
H19B H 0.0898 -0.1330 0.0908 0.070 Uiso 1 1 calc R . .
H19C H 0.1511 -0.0970 0.1714 0.070 Uiso 1 1 calc R . .
C20 C 0.08683(17) -0.2211(2) 0.21156(17) 0.0516(9) Uani 1 1 d . . .
H20A H 0.1384 -0.2218 0.2402 0.077 Uiso 1 1 calc R . .
H20B H 0.0716 -0.2582 0.1650 0.077 Uiso 1 1 calc R . .
H20C H 0.0666 -0.2409 0.2469 0.077 Uiso 1 1 calc R . .
C21 C 0.09903(11) 0.41643(18) 0.35707(12) 0.0225(7) Uani 1 1 d . . .
C22 C 0.09200(12) 0.41382(18) 0.42939(13) 0.0253(7) Uani 1 1 d . . .
C23 C 0.10207(12) 0.4872(2) 0.47391(13) 0.0299(7) Uani 1 1 d . . .
H23 H 0.0968 0.4854 0.5219 0.036 Uiso 1 1 calc R . .
C24 C 0.11946(13) 0.56217(19) 0.45016(14) 0.0324(7) Uani 1 1 d . . .
H24 H 0.1247 0.6120 0.4805 0.039 Uiso 1 1 calc R . .
C25 C 0.12926(12) 0.56415(19) 0.38128(14) 0.0313(7) Uani 1 1 d . . .
H25 H 0.1423 0.6156 0.3653 0.038 Uiso 1 1 calc R . .
C26 C 0.12036(12) 0.49259(19) 0.33533(13) 0.0256(7) Uani 1 1 d . . .
C27 C 0.07458(13) 0.33244(18) 0.45948(13) 0.0304(7) Uani 1 1 d . . .
H27 H 0.0673 0.2880 0.4187 0.036 Uiso 1 1 calc R . .
C28 C 0.13585(14) 0.30405(19) 0.53744(14) 0.0444(8) Uani 1 1 d . . .
H28A H 0.1231 0.2514 0.5555 0.067 Uiso 1 1 calc R . .
H28B H 0.1456 0.3476 0.5781 0.067 Uiso 1 1 calc R . .
H28C H 0.1780 0.2949 0.5286 0.067 Uiso 1 1 calc R . .
C29 C 0.00643(14) 0.33846(19) 0.47018(15) 0.0428(8) Uani 1 1 d . . .
H29A H -0.0024 0.2845 0.4897 0.064 Uiso 1 1 calc R . .
H29B H -0.0332 0.3519 0.4189 0.064 Uiso 1 1 calc R . .
H29C H 0.0114 0.3829 0.5088 0.064 Uiso 1 1 calc R . .
C30 C 0.13227(13) 0.49722(19) 0.26068(14) 0.0326(7) Uani 1 1 d . . .
H30 H 0.1345 0.4382 0.2431 0.039 Uiso 1 1 calc R . .
C31 C 0.20125(15) 0.5412(2) 0.27456(17) 0.0649(11) Uani 1 1 d . . .
H31A H 0.2062 0.5424 0.2247 0.097 Uiso 1 1 calc R . .
H31B H 0.2410 0.5104 0.3151 0.097 Uiso 1 1 calc R . .
H31C H 0.2007 0.5990 0.2928 0.097 Uiso 1 1 calc R . .
C32 C 0.07045(15) 0.5413(2) 0.19377(15) 0.0477(9) Uani 1 1 d . . .
H32A H 0.0789 0.5437 0.1461 0.072 Uiso 1 1 calc R . .
H32B H 0.0658 0.5986 0.2104 0.072 Uiso 1 1 calc R . .
H32C H 0.0269 0.5098 0.1817 0.072 Uiso 1 1 calc R . .

loop_
_atom_site_aniso_label
_atom_site_aniso_U_11
_atom_site_aniso_U_22
_atom_site_aniso_U_33
_atom_site_aniso_U_23
_atom_site_aniso_U_13
_atom_site_aniso_U_12
Li1 0.031(2) 0.043(4) 0.025(2) 0.002(2) 0.0115(18) -0.002(2)
Li2 0.031(2) 0.052(4) 0.025(2) 0.001(2) 0.0128(18) 0.001(2)
N1 0.0323(11) 0.0177(18) 0.0196(9) -0.0013(9) 0.0122(8) -0.0037(10)
N2 0.0256(10) 0.0179(17) 0.0231(10) -0.0046(9) 0.0091(8) -0.0011(10)
C1 0.0338(14) 0.030(2) 0.0201(11) -0.0005(11) 0.0127(10) -0.0010(12)
C2 0.0287(13) 0.016(2) 0.0207(11) 0.0037(11) 0.0103(10) 0.0056(11)
C3 0.0253(13) 0.027(2) 0.0240(12) 0.0025(11) 0.0130(10) 0.0032(12)
C4 0.0236(12) 0.022(2) 0.0263(12) 0.0019(11) 0.0095(10) 0.0034(12)
C5 0.0304(14) 0.031(2) 0.0263(12) -0.0036(12) 0.0096(10) -0.0012(13)
C6 0.0273(13) 0.039(2) 0.0396(15) -0.0046(13) 0.0148(12) -0.0030(13)
C7 0.0357(15) 0.052(2) 0.0400(15) -0.0033(14) 0.0260(12) -0.0028(15)
C8 0.0358(15) 0.036(2) 0.0283(12) -0.0022(12) 0.0182(11) 0.0018(13)
C9 0.0404(15) 0.018(3) 0.0192(11) -0.0010(12) 0.0168(11) -0.0029(15)
C10 0.0397(15) 0.021(3) 0.0224(12) -0.0018(12) 0.0148(11) -0.0052(15)
C11 0.0437(17) 0.036(3) 0.0318(14) -0.0076(15) 0.0153(12) -0.0138(18)
C12 0.065(2) 0.030(3) 0.0393(16) -0.0132(15) 0.0266(15) -0.0206(19)
C13 0.067(2) 0.023(3) 0.0398(15) -0.0035(15) 0.0329(15) -0.0007(18)
C14 0.0494(17) 0.020(3) 0.0252(12) -0.0008(13) 0.0226(12) -0.0018(17)
C15 0.0286(13) 0.030(2) 0.0255(12) -0.0027(12) 0.0080(10) -0.0054(13)
C16 0.0351(15) 0.055(3) 0.0362(14) 0.0004(14) 0.0145(12) -0.0003(14)
C17 0.0382(15) 0.056(3) 0.0292(14) 0.0025(14) 0.0081(12) -0.0034(15)
C18 0.0509(16) 0.022(3) 0.0362(14) 0.0019(14) 0.0237(13) 0.0110(15)
C19 0.0503(18) 0.044(3) 0.0539(17) 0.0056(15) 0.0310(15) 0.0106(16)
C20 0.071(2) 0.046(3) 0.0484(17) 0.0087(17) 0.0357(16) 0.0147(19)
C21 0.0185(12) 0.023(2) 0.0228(12) 0.0000(12) 0.0062(10) 0.0007(12)
C22 0.0272(13) 0.022(2) 0.0245(12) -0.0019(13) 0.0092(10) -0.0029(12)
C23 0.0380(15) 0.029(3) 0.0243(12) -0.0040(14) 0.0145(11) -0.0031(13)
C24 0.0397(15) 0.023(2) 0.0327(14) -0.0080(13) 0.0137(12) -0.0015(14)
C25 0.0336(14) 0.023(2) 0.0346(14) 0.0051(14) 0.0125(11) -0.0032(13)
C26 0.0267(13) 0.020(2) 0.0260(12) 0.0003(13) 0.0080(10) -0.0011(12)
C27 0.0419(15) 0.027(2) 0.0251(12) -0.0022(12) 0.0175(11) -0.0083(13)
C28 0.0534(18) 0.042(2) 0.0360(15) 0.0089(14) 0.0177(13) -0.0075(16)
C29 0.0509(17) 0.044(2) 0.0414(15) -0.0076(14) 0.0271(13) -0.0159(15)
C30 0.0400(15) 0.030(2) 0.0306(13) 0.0039(13) 0.0179(11) -0.0044(13)
C31 0.0489(18) 0.106(3) 0.0499(18) 0.0027(19) 0.0307(15) -0.0174(19)
C32 0.0552(18) 0.053(3) 0.0325(15) 0.0083(14) 0.0166(13) -0.0018(16)

loop_
_atom_type_symbol
_atom_type_description
_atom_type_scat_dispersion_real
_atom_type_scat_dispersion_imag
_atom_type_scat_source
C C 0.0033 0.0016 'International Tables Vol C Tables 4.2.6.8 and 6.1.1.4'
H H 0.0000 0.0000 'International Tables Vol C Tables 4.2.6.8 and 6.1.1.4'
N N 0.0061 0.0033 'International Tables Vol C Tables 4.2.6.8 and 6.1.1.4'
Li Li -0.0003 0.0001 'International Tables Vol C Tables 4.2.6.8 and 6.1.1.4'

loop_
_geom_angle_atom_site_label_1
_geom_angle_atom_site_label_2
_geom_angle_atom_site_label_3
_geom_angle
_geom_angle_site_symmetry_1
_geom_angle_site_symmetry_3
_geom_angle_publ_flag
N1 Li1 N1 104.10(19) . 6_556 ?
N2 Li2 N2 106.25(19) . 6_556 ?
C9 N1 C1 112.99(17) . . ?
C9 N1 Li1 126.1(2) . . ?
C1 N1 Li1 117.35(19) . . ?
C9 N1 Li1 86.06(18) . 6_556 ?
C1 N1 Li1 131.3(2) . 6_556 ?
Li1 N1 Li1 75.14(19) . 6_556 ?
C21 N2 C5 111.79(17) . . ?
C21 N2 Li2 128.7(2) . . ?
C5 N2 Li2 111.42(19) . . ?
C21 N2 Li2 91.63(18) . 6_556 ?
C5 N2 Li2 138.4(2) . 6_556 ?
Li2 N2 Li2 73.21(19) . 6_556 ?
N1 C1 C2 111.15(18) . . ?
C8 C2 C3 117.4(2) . . ?
C8 C2 C1 121.7(2) . . ?
C3 C2 C1 120.88(19) . . ?
C4 C3 C2 123.0(2) . . ?
C3 C4 C6 117.8(2) . . ?
C3 C4 C5 120.9(2) . . ?
C6 C4 C5 121.2(2) . . ?
N2 C5 C4 110.11(18) . . ?
C7 C6 C4 120.1(2) . . ?
C8 C7 C6 121.0(2) . . ?
C2 C8 C7 120.7(2) . . ?
N1 C9 C14 120.6(2) . . ?
N1 C9 C10 120.8(3) . . ?
C14 C9 C10 118.3(2) . . ?
C11 C10 C9 119.9(3) . . ?
C11 C10 C15 119.1(2) . . ?
C9 C10 C15 121.0(2) . . ?
C12 C11 C10 121.2(3) . . ?
C11 C12 C13 119.4(3) . . ?
C12 C13 C14 121.9(3) . . ?
C13 C14 C9 119.3(3) . . ?
C13 C14 C18 120.7(3) . . ?
C9 C14 C18 120.1(3) . . ?
C10 C15 C17 112.8(2) . . ?
C10 C15 C16 111.5(2) . . ?
C17 C15 C16 110.2(2) . . ?
C20 C18 C14 114.8(3) . . ?
C20 C18 C19 109.6(2) . . ?
C14 C18 C19 111.7(2) . . ?
C26 C21 C22 118.4(2) . . ?
C26 C21 N2 120.8(2) . . ?
C22 C21 N2 120.6(2) . . ?
C23 C22 C21 119.4(2) . . ?
C23 C22 C27 119.4(2) . . ?
C21 C22 C27 121.2(2) . . ?
C24 C23 C22 121.7(2) . . ?
C23 C24 C25 119.1(3) . . ?
C26 C25 C24 121.3(3) . . ?
C25 C26 C21 120.0(2) . . ?
C25 C26 C30 119.7(2) . . ?
C21 C26 C30 120.3(2) . . ?
C22 C27 C29 112.7(2) . . ?
C22 C27 C28 111.3(2) . . ?
C29 C27 C28 110.1(2) . . ?
C26 C30 C32 110.5(2) . . ?
C26 C30 C31 113.0(2) . . ?
C32 C30 C31 109.8(2) . . ?

loop_
_geom_bond_atom_site_label_1
_geom_bond_atom_site_label_2
_geom_bond_distance
_geom_bond_site_symmetry_2
_geom_bond_publ_flag
Li1 N1 1.909(4) . ?
Li1 N1 2.013(4) 6_556 ?
Li2 N2 1.937(4) . ?
Li2 N2 1.988(4) 6_556 ?
N1 C9 1.413(3) . ?
N1 C1 1.467(3) . ?
N1 Li1 2.013(4) 6_556 ?
N2 C21 1.422(3) . ?
N2 C5 1.470(3) . ?
N2 Li2 1.988(4) 6_556 ?
C1 C2 1.508(3) . ?
C2 C8 1.383(3) . ?
C2 C3 1.397(3) . ?
C3 C4 1.389(3) . ?
C4 C6 1.391(3) . ?
C4 C5 1.515(3) . ?
C6 C7 1.383(3) . ?
C7 C8 1.381(4) . ?
C9 C14 1.418(4) . ?
C9 C10 1.424(3) . ?
C10 C11 1.392(4) . ?
C10 C15 1.515(4) . ?
C11 C12 1.373(4) . ?
C12 C13 1.382(4) . ?
C13 C14 1.388(4) . ?
C14 C18 1.527(4) . ?
C15 C17 1.536(3) . ?
C15 C16 1.540(3) . ?
C18 C20 1.512(4) . ?
C18 C19 1.531(3) . ?
C21 C26 1.409(3) . ?
C21 C22 1.420(3) . ?
C22 C23 1.392(3) . ?
C22 C27 1.516(4) . ?
C23 C24 1.374(4) . ?
C24 C25 1.387(3) . ?
C25 C26 1.386(4) . ?
C26 C30 1.520(3) . ?
C27 C29 1.535(3) . ?
C27 C28 1.533(3) . ?
C30 C32 1.525(4) . ?
C30 C31 1.528(4) . ?
